data_4074444
loop_
_publ_author_name
'Maynadi\'e, J\'er\^ome'
'Berthet, Jean-Claude'
'Thu\'ery, Pierre'
'Ephritikhine, Michel'

_publ_section_title
;
 From Bent to Linear Uranium Metallocenes: Influence of
 Counterion, Solvent, and Metal Ion Oxidation State
;
_journal_issue 23
_journal_name_full Organometallics
_journal_page_first 5603
_journal_page_last 5611
_journal_paper_doi 10.1021/om060642g
_journal_volume 25
_journal_year 2006
_chemical_formula_sum 'C24 H36 I N2 U'
_chemical_formula_weight 717.48
_space_group_IT_number 60
_symmetry_cell_setting orthorhombic
_symmetry_space_group_name_Hall '-P 2n 2ab'
_symmetry_space_group_name_H-M 'P b c n'
_atom_sites_solution_hydrogens geom
_atom_sites_solution_primary direct
_atom_sites_solution_secondary difmap
_audit_creation_method SHELXL-97
_cell_angle_alpha 90.00
_cell_angle_beta 90.00
_cell_angle_gamma 90.00
_cell_formula_units_Z 4
_cell_length_a 12.9263(7)
_cell_length_b 14.6453(8)
_cell_length_c 13.9515(5)
_cell_measurement_reflns_used 30355
_cell_measurement_temperature 100(2)
_cell_measurement_theta_max 25.00
_cell_measurement_theta_min 2.10
_cell_volume 2641.2(2)
_computing_cell_refinement 'HKL2000 (Otwinowski & Minor, 1997)'
_computing_data_collection 'COLLECT (Hooft, 1998)'
_computing_data_reduction 'HKL2000 (Otwinowski & Minor, 1997)'
_computing_molecular_graphics 'SHELXTL (Sheldrick, 1999)'
_computing_publication_material 'SHELXTL (Sheldrick, 1999); PLATON (Spek, 2003)'
_computing_structure_refinement 'SHELXL-97 (Sheldrick, 1997)'
_computing_structure_solution 'SHELXS-97 (Sheldrick, 1997)'
_diffrn_ambient_temperature 100(2)
_diffrn_measured_fraction_theta_full 0.990
_diffrn_measured_fraction_theta_max 0.990
_diffrn_measurement_device_type 'Nonius Kappa-CCD area-detector diffractometer'
_diffrn_measurement_method 'two \f and two \w scans with 2\% steps'
_diffrn_radiation_monochromator graphite
_diffrn_radiation_source 'fine-focus sealed tube'
_diffrn_radiation_type MoK\a
_diffrn_radiation_wavelength 0.71073
_diffrn_reflns_av_R_equivalents 0.0377
_diffrn_reflns_av_sigmaI/netI 0.0331
_diffrn_reflns_limit_h_max 15
_diffrn_reflns_limit_h_min 0
_diffrn_reflns_limit_k_max 17
_diffrn_reflns_limit_k_min -17
_diffrn_reflns_limit_l_max 16
_diffrn_reflns_limit_l_min -15
_diffrn_reflns_number 30355
_diffrn_reflns_theta_full 25.00
_diffrn_reflns_theta_max 25.00
_diffrn_reflns_theta_min 2.10
_diffrn_standards_decay_% 0
_diffrn_standards_interval_time 0
_diffrn_standards_number 0
_exptl_absorpt_coefficient_mu 7.325
_exptl_absorpt_correction_T_max 0.386
_exptl_absorpt_correction_T_min 0.217
_exptl_absorpt_correction_type multi-scan
_exptl_absorpt_process_details 'SCALEPACK (Otwinowski & Minor, 1997)'
_exptl_crystal_colour 'translucent dark green'
_exptl_crystal_density_diffrn 1.804
_exptl_crystal_description parallelepiped
_exptl_crystal_F_000 1356
_exptl_crystal_size_max 0.18
_exptl_crystal_size_mid 0.16
_exptl_crystal_size_min 0.13
_refine_diff_density_max 0.729
_refine_diff_density_min -1.455
_refine_diff_density_rms 0.155
_refine_ls_extinction_method none
_refine_ls_goodness_of_fit_ref 0.973
_refine_ls_hydrogen_treatment constr
_refine_ls_matrix_type full
_refine_ls_number_parameters 134
_refine_ls_number_reflns 2307
_refine_ls_number_restraints 0
_refine_ls_restrained_S_all 0.973
_refine_ls_R_factor_all 0.0545
_refine_ls_R_factor_gt 0.0367
_refine_ls_shift/su_max 0.001
_refine_ls_shift/su_mean 0.000
_refine_ls_structure_factor_coef Fsqd
_refine_ls_weighting_details 'calc w=1/[\s^2^(Fo^2^)+(0.0774P)^2^] where P=(Fo^2^+2Fc^2^)/3'
_refine_ls_weighting_scheme calc
_refine_ls_wR_factor_gt 0.1024
_refine_ls_wR_factor_ref 0.1164
_reflns_number_gt 1615
_reflns_number_total 2307
_reflns_threshold_expression >2sigma(I)
_cod_data_source_file om060642gsi20060718_024903.cif
_cod_data_source_block 11
_cod_database_code 4074444

loop_
_symmetry_equiv_pos_as_xyz
'x, y, z'
'-x+1/2, -y+1/2, z+1/2'
'-x, y, -z+1/2'
'x+1/2, -y+1/2, -z'
'-x, -y, -z'
'x-1/2, y-1/2, -z-1/2'
'x, -y, z-1/2'
'-x-1/2, y-1/2, z'

loop_
_atom_site_label
_atom_site_type_symbol
_atom_site_fract_x
_atom_site_fract_y
_atom_site_fract_z
_atom_site_U_iso_or_equiv
_atom_site_adp_type
_atom_site_occupancy
_atom_site_symmetry_multiplicity
_atom_site_calc_flag
_atom_site_refinement_flags
U U 0.0000 0.248181(18) 0.7500 0.02812(17) Uani 1 2 d S
I I 0.0000 0.46720(4) 0.7500 0.0411(2) Uani 1 2 d S
N1 N 0.0982(4) 0.2967(4) 0.5960(4) 0.0367(12) Uani 1 1 d .
C1 C 0.1245(5) 0.3441(4) 0.5381(4) 0.0327(14) Uani 1 1 d .
C2 C 0.1547(6) 0.4094(5) 0.4641(5) 0.0498(18) Uani 1 1 d .
H2A H 0.0957 0.4243 0.4254 0.075 Uiso 1 1 calc R
H2B H 0.2075 0.3829 0.4244 0.075 Uiso 1 1 calc R
H2C H 0.1809 0.4638 0.4937 0.075 Uiso 1 1 calc R
C3 C 0.1655(6) 0.2541(4) 0.8780(5) 0.0381(17) Uani 1 1 d .
C4 C 0.1053(5) 0.1799(4) 0.9108(4) 0.0328(14) Uani 1 1 d .
C5 C 0.1114(5) 0.1095(4) 0.8400(4) 0.0324(14) Uani 1 1 d .
C6 C 0.1749(5) 0.1399(4) 0.7650(4) 0.0340(15) Uani 1 1 d .
C7 C 0.2094(5) 0.2286(5) 0.7895(5) 0.0353(14) Uani 1 1 d .
C8 C 0.1866(6) 0.3406(4) 0.9318(5) 0.0514(19) Uani 1 1 d .
H8A H 0.1317 0.3514 0.9768 0.077 Uiso 1 1 calc R
H8B H 0.1906 0.3906 0.8876 0.077 Uiso 1 1 calc R
H8C H 0.2509 0.3351 0.9656 0.077 Uiso 1 1 calc R
C9 C 0.0541(6) 0.1692(5) 1.0078(4) 0.0523(19) Uani 1 1 d .
H9A H 0.0975 0.1329 1.0487 0.078 Uiso 1 1 calc R
H9B H -0.0116 0.1397 1.0001 0.078 Uiso 1 1 calc R
H9C H 0.0442 0.2283 1.0361 0.078 Uiso 1 1 calc R
C10 C 0.0723(6) 0.0134(4) 0.8572(6) 0.0511(19) Uani 1 1 d .
H10A H 0.0706 -0.0192 0.7975 0.077 Uiso 1 1 calc R
H10B H 0.0039 0.0159 0.8839 0.077 Uiso 1 1 calc R
H10C H 0.1177 -0.0174 0.9010 0.077 Uiso 1 1 calc R
C11 C 0.2095(6) 0.0848(5) 0.6790(5) 0.0512(19) Uani 1 1 d .
H11A H 0.1811 0.0244 0.6830 0.077 Uiso 1 1 calc R
H11B H 0.2836 0.0813 0.6781 0.077 Uiso 1 1 calc R
H11C H 0.1856 0.1138 0.6214 0.077 Uiso 1 1 calc R
C12 C 0.2888(6) 0.2842(6) 0.7348(5) 0.056(2) Uani 1 1 d .
H12A H 0.3010 0.2564 0.6734 0.085 Uiso 1 1 calc R
H12B H 0.3523 0.2861 0.7704 0.085 Uiso 1 1 calc R
H12C H 0.2634 0.3451 0.7258 0.085 Uiso 1 1 calc R

loop_
_atom_site_aniso_label
_atom_site_aniso_U_11
_atom_site_aniso_U_22
_atom_site_aniso_U_33
_atom_site_aniso_U_23
_atom_site_aniso_U_13
_atom_site_aniso_U_12
U 0.0291(3) 0.0262(2) 0.0291(3) 0.000 0.00107(13) 0.000
I 0.0425(4) 0.0277(3) 0.0532(4) 0.000 -0.0091(3) 0.000
N1 0.036(3) 0.038(3) 0.036(3) 0.006(2) -0.004(2) 0.002(3)
C1 0.022(3) 0.035(4) 0.041(3) 0.006(3) -0.003(3) 0.006(3)
C2 0.041(4) 0.048(4) 0.060(4) 0.019(3) 0.018(3) 0.004(3)
C3 0.038(4) 0.028(4) 0.048(4) 0.004(2) -0.005(3) 0.001(3)
C4 0.028(3) 0.043(4) 0.027(3) 0.008(3) 0.001(3) 0.001(3)
C5 0.033(4) 0.029(3) 0.036(3) 0.003(3) -0.004(3) 0.001(3)
C6 0.032(4) 0.039(4) 0.031(3) -0.004(2) -0.004(3) 0.003(3)
C7 0.028(4) 0.041(4) 0.036(3) 0.008(3) -0.003(3) -0.003(3)
C8 0.053(5) 0.038(4) 0.063(4) -0.008(3) -0.022(4) 0.003(4)
C9 0.053(5) 0.066(5) 0.038(4) 0.015(4) 0.007(3) 0.022(4)
C10 0.048(5) 0.030(4) 0.075(5) 0.014(3) -0.017(4) 0.001(3)
C11 0.038(4) 0.064(5) 0.051(4) -0.005(3) -0.002(3) 0.019(4)
C12 0.032(4) 0.070(6) 0.067(5) 0.020(4) -0.002(4) -0.013(4)

loop_
_atom_type_symbol
_atom_type_description
_atom_type_scat_dispersion_real
_atom_type_scat_dispersion_imag
_atom_type_scat_source
C C 0.0033 0.0016 'International Tables Vol C Tables 4.2.6.8 and 6.1.1.4'
H H 0.0000 0.0000 'International Tables Vol C Tables 4.2.6.8 and 6.1.1.4'
N N 0.0061 0.0033 'International Tables Vol C Tables 4.2.6.8 and 6.1.1.4'
I I -0.4742 1.8119 'International Tables Vol C Tables 4.2.6.8 and 6.1.1.4'
U U -9.6767 9.6646 'International Tables Vol C Tables 4.2.6.8 and 6.1.1.4'

loop_
_geom_angle_atom_site_label_1
_geom_angle_atom_site_label_2
_geom_angle_atom_site_label_3
_geom_angle
_geom_angle_site_symmetry_1
N1 U N1 148.2(2) 3_556
N1 U I 74.10(12) 3_556
N1 U I 74.10(12) .
C1 N1 U 156.5(5) .
N1 C1 C2 177.0(7) .
C4 C3 C7 107.6(5) .
C4 C3 C8 126.0(6) .
C7 C3 C8 126.2(6) .
C3 C4 C5 107.5(5) .
C3 C4 C9 127.6(6) .
C5 C4 C9 124.5(6) .
C6 C5 C4 108.6(5) .
C6 C5 C10 127.5(6) .
C4 C5 C10 122.8(6) .
C5 C6 C7 107.2(5) .
C5 C6 C11 126.5(6) .
C7 C6 C11 126.0(6) .
C6 C7 C3 109.2(6) .
C6 C7 C12 125.7(6) .
C3 C7 C12 124.9(7) .

loop_
_geom_bond_atom_site_label_1
_geom_bond_atom_site_label_2
_geom_bond_distance
_geom_bond_site_symmetry_2
U N1 2.595(5) 3_556
U N1 2.595(6) .
U C6 2.770(7) 3_556
U C6 2.770(7) .
U C7 2.778(7) 3_556
U C7 2.778(7) .
U C5 2.789(6) 3_556
U C5 2.789(6) .
U C3 2.788(7) .
U C3 2.788(7) 3_556
U C4 2.808(6) 3_556
U C4 2.808(6) .
U I 3.2076(7) .
N1 C1 1.119(7) .
C1 C2 1.460(8) .
C3 C4 1.412(8) .
C3 C7 1.409(9) .
C3 C8 1.498(8) .
C4 C5 1.430(8) .
C4 C9 1.515(8) .
C5 C6 1.403(8) .
C5 C10 1.514(8) .
C6 C7 1.415(9) .
C6 C11 1.513(8) .
C7 C12 1.516(10) .
